data_7159355
loop_
_publ_author_name
'Broftov&#xe1;, N'
'Landovsk&#xfd;, T'
'Dvo&#x159;&#xe1;kov&#xe1;, H'
'Eigner, V.'
'Krupi&#x10d;ka, M'
'Lhot&#xe1;k, P'

_publ_section_title
;
 Stereoselective oxidation of phenoxathiin-based thiacalix[4]arenes -
 stereomutation of sulfoxide groups.
;
_journal_issue 22
_journal_name_full 'Organic &amp; biomolecular chemistry'
_journal_page_first 4620
_journal_page_last 4630
_journal_paper_doi 10.1039/d3ob00530e
_journal_volume 21
_journal_year 2023
_chemical_formula_moiety 'C43 H52 O10 S4, C6 H12'
_chemical_formula_sum 'C49 H64 O10 S4'
_chemical_formula_weight 941.31
_space_group_IT_number 14
_space_group_name_Hall '-P 2yab'
_space_group_name_H-M_alt 'P 1 21/a 1'
_symmetry_cell_setting monoclinic
_symmetry_space_group_name_Hall '-P 2yab'
_symmetry_space_group_name_H-M 'P 1 21/a 1'
_atom_sites_solution_hydrogens difmap
_atom_sites_solution_primary other
_atom_sites_solution_secondary difmap
_audit_update_record
;
2022-12-19 deposited with the CCDC.	2023-05-15 downloaded from the CCDC.
;
_cell_angle_alpha 90
_cell_angle_beta 101.3240(19)
_cell_angle_gamma 90
_cell_formula_units_Z 4
_cell_length_a 11.7275(7)
_cell_length_b 35.321(2)
_cell_length_c 12.2803(6)
_cell_measurement_reflns_used 552
_cell_measurement_temperature 293
_cell_measurement_theta_max 25
_cell_measurement_theta_min 3
_cell_volume 4987.8(5)
_computing_cell_refinement 'Apex3 (Bruker AXS, 2015)'
_computing_data_collection 'Apex3 (Bruker AXS, 2015)'
_computing_data_reduction 'Apex3 (Bruker AXS, 2015)'
_computing_molecular_graphics 'CAMERON (Watkin et al., 1996)'
_computing_publication_material 'CRYSTALS (Betteridge et al., 2003)'
_computing_structure_refinement 'CRYSTALS (Betteridge et al., 2003)'
_computing_structure_solution 'Superflip (Palatinus & Chapuis, 2007)'
_diffrn_ambient_temperature 293
_diffrn_measured_fraction_theta_full 0.998
_diffrn_measured_fraction_theta_max 0.998
_diffrn_measurement_device Area
_diffrn_measurement_device_type 'Bruker Kappa Apex3'
_diffrn_measurement_method '\f & \w scans'
_diffrn_radiation_monochromator graphite
_diffrn_radiation_type 'Mo K\a'
_diffrn_radiation_wavelength 0.71073
_diffrn_reflns_av_R_equivalents 0.045
_diffrn_reflns_av_unetI/netI 0.063
_diffrn_reflns_limit_h_max 14
_diffrn_reflns_limit_h_min -14
_diffrn_reflns_limit_k_max 44
_diffrn_reflns_limit_k_min -44
_diffrn_reflns_limit_l_max 15
_diffrn_reflns_limit_l_min -15
_diffrn_reflns_number 109378
_diffrn_reflns_theta_full 26.436
_diffrn_reflns_theta_max 26.436
_diffrn_reflns_theta_min 1.862
_diffrn_standards_number 0
_exptl_absorpt_coefficient_mu 0.245
_exptl_absorpt_correction_T_max 0.96
_exptl_absorpt_correction_T_min 0.86
_exptl_absorpt_correction_type multi-scan
_exptl_absorpt_process_details 'SADABS (Siemens, 1996)'
_exptl_crystal_colour colorless
_exptl_crystal_density_diffrn 1.253
_exptl_crystal_density_meas ?
_exptl_crystal_density_method 'not measured'
_exptl_crystal_description prism
_exptl_crystal_F_000 2008.019
_exptl_crystal_size_max 0.418
_exptl_crystal_size_mid 0.239
_exptl_crystal_size_min 0.168
_refine_diff_density_max 0.38
_refine_diff_density_min -0.39
_refine_ls_extinction_method None
_refine_ls_goodness_of_fit_ref 1.0300
_refine_ls_hydrogen_treatment constr
_refine_ls_matrix_type full
_refine_ls_number_parameters 710
_refine_ls_number_reflns 10265
_refine_ls_number_restraints 255
_refine_ls_R_factor_all 0.0512
_refine_ls_R_factor_gt 0.0413
_refine_ls_shift/su_max 0.0008152
_refine_ls_shift/su_mean 0.0000464
_refine_ls_structure_factor_coef Fsqd
_refine_ls_weighting_details
;
 Method= Modified Sheldrick 
 w=1/[\s^2^(F^2^) + ( 0.04P)^2^ + 4.45P] 
 ,where P=(max(Fo^2^,0) + 2Fc^2^)/3 
;
_refine_ls_weighting_scheme calc
_refine_ls_wR_factor_all 0.1040
_refine_ls_wR_factor_gt 0.0981
_refine_ls_wR_factor_ref 0.1040
_reflns_limit_h_max 14
_reflns_limit_h_min -14
_reflns_limit_k_max 44
_reflns_limit_k_min 0
_reflns_limit_l_max 15
_reflns_limit_l_min 0
_reflns_number_gt 8724
_reflns_number_total 10269
_reflns_threshold_expression I>2.0\s(I)
_oxford_diffrn_Wilson_B_factor 2.21
_oxford_diffrn_Wilson_scale 90.75
_oxford_refine_ls_r_factor_ref 0.0512
_oxford_refine_ls_scale 0.10599(2)
_oxford_reflns_number_all 10265
_cod_data_source_file d3ob00530e2.cif
_cod_data_source_block 12a
_cod_depositor_comments
;
The following automatic conversions were performed:

data item '_exptl_crystal_density_meas' value 'not measured' was
changed to '?' -- the value is perceived as not measured.

Automatic conversion script
Id: cif_fix_values 8170 2020-07-09 18:12:32Z antanas 

 Adding full bibliography for 7159351--7159355.cif.
;
_cod_original_cell_volume 4987.7(5)
_cod_original_sg_symbol_Hall '-P 2yab '
_cod_original_sg_symbol_H-M 'P 21/a '
_cod_database_code 7159355
_oxford_refine_reflns_threshold_expression_ref I>-3.0\s(I)

loop_
_symmetry_equiv_pos_as_xyz
x,y,z
-x,-y,-z
x+1/2,-y+1/2,z
-x+1/2,y+1/2,-z

loop_
_atom_site_label
_atom_site_type_symbol
_atom_site_fract_x
_atom_site_fract_y
_atom_site_fract_z
_atom_site_U_iso_or_equiv
_atom_site_occupancy
_atom_site_adp_type
_atom_site_refinement_flags_posn
_atom_site_refinement_flags_adp
_atom_site_refinement_flags_occupancy
_atom_site_disorder_assembly
_atom_site_disorder_group
_atom_site_attached_hydrogens
C1 C 0.51315(16) 0.33875(5) 0.16164(15) 0.0228 1.0000 Uani . . . . . .
S2 S 0.62242(4) 0.362026(13) 0.26060(4) 0.0231 1.0000 Uani . . . . . .
C3 C 0.57786(16) 0.35200(5) 0.38737(15) 0.0237 1.0000 Uani . . . . . .
C4 C 0.64117(17) 0.32569(6) 0.45985(15) 0.0267 1.0000 Uani . . . . . .
C5 C 0.60393(18) 0.31429(6) 0.55577(16) 0.0288 1.0000 Uani . . . . . .
C6 C 0.50256(18) 0.33030(6) 0.57689(15) 0.0307 1.0000 Uani . . . . . .
C7 C 0.44125(17) 0.35768(6) 0.50691(15) 0.0277 1.0000 Uani . . . . . .
C8 C 0.47824(16) 0.36825(5) 0.41127(14) 0.0235 1.0000 Uani . . . . . .
O9 O 0.41998(11) 0.39520(4) 0.34075(11) 0.0264 1.0000 Uani . . . . . .
C10 C 0.29927(16) 0.39556(5) 0.32347(15) 0.0232 1.0000 Uani . . . . . .
C11 C 0.23803(17) 0.38914(5) 0.40768(15) 0.0251 1.0000 Uani . . . . . .
C12 C 0.11540(17) 0.39080(5) 0.38519(15) 0.0257 1.0000 Uani . . . . . .
C13 C 0.06171(17) 0.39876(6) 0.27580(15) 0.0269 1.0000 Uani . . . . . .
C14 C 0.12372(16) 0.40609(5) 0.19222(15) 0.0249 1.0000 Uani . . . . . .
S15 S 0.03534(4) 0.421749(16) 0.06431(4) 0.0303 1.0000 Uani . . . . . .
C16 C 0.12286(16) 0.41986(6) -0.03856(15) 0.0256 1.0000 Uani . . . . . .
C17 C 0.15487(17) 0.45409(6) -0.07933(15) 0.0266 1.0000 Uani . . . . . .
C18 C 0.23795(17) 0.45570(5) -0.14680(15) 0.0261 1.0000 Uani . . . . . .
C19 C 0.29014(17) 0.42190(5) -0.16782(15) 0.0260 1.0000 Uani . . . . . .
C20 C 0.25517(17) 0.38748(5) -0.12974(14) 0.0254 1.0000 Uani . . . . . .
S21 S 0.33384(5) 0.346328(14) -0.15287(4) 0.0305 1.0000 Uani . . . . . .
C22 C 0.39312(18) 0.33045(5) -0.01630(15) 0.0266 1.0000 Uani . . . . . .
C23 C 0.34846(18) 0.29729(5) 0.01843(16) 0.0294 1.0000 Uani . . . . . .
C24 C 0.38695(18) 0.28359(5) 0.12528(16) 0.0288 1.0000 Uani . . . . . .
C25 C 0.46937(17) 0.30508(5) 0.19518(16) 0.0268 1.0000 Uani . . . . . .
C26 C 0.47691(17) 0.35195(5) 0.05338(15) 0.0238 1.0000 Uani . . . . . .
C27 C 0.16882(17) 0.38565(5) -0.06717(15) 0.0264 1.0000 Uani . . . . . .
C28 C 0.24446(16) 0.40473(5) 0.21500(15) 0.0227 1.0000 Uani . . . . . .
O29 O 0.51600(13) 0.38493(4) 0.01573(11) 0.0299 1.0000 Uani . . . . . .
C30 C 0.6285(2) 0.38230(7) -0.01528(19) 0.0423 1.0000 Uani . . . . . .
O31 O 0.13973(13) 0.35205(4) -0.02452(12) 0.0354 1.0000 Uani . . . . . .
C32 C 0.0407(2) 0.33333(8) -0.0926(2) 0.0568 1.0000 Uani . . . . . .
O33 O 0.30973(11) 0.41073(4) 0.13619(10) 0.0263 1.0000 Uani . . . . . .
C34 C 0.37364(19) 0.44575(6) 0.14721(18) 0.0333 1.0000 Uani . . . . . .
O35 O 0.62184(12) 0.40196(4) 0.24273(11) 0.0304 1.0000 Uani . . . . . .
O36 O 0.72833(12) 0.34134(4) 0.26138(12) 0.0326 1.0000 Uani . . . . . .
S37 S 0.32089(5) 0.380848(18) 0.54304(4) 0.0361 1.0000 Uani . . . . . .
O38 O 0.01101(14) 0.46108(5) 0.07926(13) 0.0446 1.0000 Uani . . . . . .
O39 O -0.06088(13) 0.39603(6) 0.03754(13) 0.0475 1.0000 Uani . . . . . .
O40 O 0.42665(14) 0.35771(4) -0.20657(11) 0.0378 1.0000 Uani . . . . . .
O41 O 0.25446(16) 0.31770(4) -0.20542(12) 0.0439 1.0000 Uani . . . . . .
C42 C 0.67282(18) 0.28518(6) 0.63535(17) 0.0396 1.0000 Uani D U . . . .
C43 C 0.7699(11) 0.2657(4) 0.5886(11) 0.0531 0.322(12) Uani D U P 1 1 .
C44 C 0.5828(7) 0.2549(3) 0.6522(14) 0.0561 0.322(12) Uani D U P 1 1 .
C45 C 0.7201(14) 0.3050(3) 0.7459(7) 0.0666 0.322(12) Uani D U P 1 1 .
C143 C 0.7290(13) 0.2550(3) 0.5726(8) 0.0413 0.402(17) Uani D U P 1 2 .
C144 C 0.5982(9) 0.2649(4) 0.7066(14) 0.0519 0.402(17) Uani D U P 1 2 .
C145 C 0.7705(11) 0.3066(3) 0.7136(11) 0.0543 0.402(17) Uani D U P 1 2 .
C243 C 0.679(2) 0.2487(3) 0.5690(10) 0.0539 0.277(15) Uani D U P 1 3 .
C244 C 0.6219(14) 0.2770(5) 0.7391(10) 0.0510 0.277(15) Uani D U P 1 3 .
C245 C 0.7960(8) 0.3011(5) 0.6764(15) 0.0547 0.277(15) Uani D U P 1 3 .
C46 C 0.04295(18) 0.38513(7) 0.47569(17) 0.0339 1.0000 Uani . . . . . .
C47 C 0.0570(3) 0.34446(8) 0.5209(2) 0.0581 1.0000 Uani . . . . . .
C48 C -0.0863(2) 0.39150(9) 0.4304(2) 0.0529 1.0000 Uani . . . . . .
C49 C 0.0785(2) 0.41414(8) 0.5691(2) 0.0502 1.0000 Uani . . . . . .
C50 C 0.27322(19) 0.49402(6) -0.18915(17) 0.0324 1.0000 Uani . . . . . .
C51 C 0.1687(2) 0.51124(7) -0.2668(2) 0.0497 1.0000 Uani . . . . . .
C52 C 0.3125(3) 0.52063(7) -0.0900(2) 0.0513 1.0000 Uani . . . . . .
C53 C 0.3733(2) 0.48994(7) -0.2513(2) 0.0486 1.0000 Uani . . . . . .
C54 C 0.33853(19) 0.24719(6) 0.16622(17) 0.0380 1.0000 Uani D U . . . .
C55 C 0.2472(4) 0.22817(12) 0.0752(3) 0.0681 0.713(4) Uani D U P 2 1 .
C56 C 0.4366(3) 0.21911(10) 0.2048(4) 0.0649 0.713(4) Uani D U P 2 1 .
C57 C 0.2791(4) 0.25744(12) 0.2619(3) 0.0647 0.713(4) Uani D U P 2 1 .
C155 C 0.2081(5) 0.2520(3) 0.159(1) 0.0670 0.287(4) Uani D U P 2 2 .
C156 C 0.3695(9) 0.21427(18) 0.0955(7) 0.0569 0.287(4) Uani D U P 2 2 .
C157 C 0.3981(8) 0.2377(3) 0.2867(5) 0.0539 0.287(4) Uani D U P 2 2 .
C901 C 0.2168(3) 0.57444(11) 0.2721(4) 0.0702 0.777(6) Uani D . P 3 1 .
C902 C 0.3474(4) 0.57284(17) 0.3188(5) 0.0946 0.777(6) Uani D . P 3 1 .
C903 C 0.3647(5) 0.55098(14) 0.4286(4) 0.1042 0.777(6) Uani D . P 3 1 .
C904 C 0.3229(4) 0.51030(13) 0.4052(4) 0.0872 0.777(6) Uani D . P 3 1 .
C905 C 0.1922(4) 0.51169(16) 0.3565(5) 0.0961 0.777(6) Uani D . P 3 1 .
C906 C 0.1737(5) 0.53397(13) 0.2469(4) 0.0879 0.777(6) Uani D . P 3 1 .
C911 C 0.2516(17) 0.5641(6) 0.2405(13) 0.1108 0.223(6) Uani D . P 3 2 .
C912 C 0.3279(19) 0.5768(5) 0.3510(17) 0.1153 0.223(6) Uani D . P 3 2 .
C913 C 0.3840(14) 0.5405(6) 0.4070(17) 0.1186 0.223(6) Uani D . P 3 2 .
C914 C 0.2853(18) 0.5160(6) 0.4352(14) 0.1166 0.223(6) Uani D . P 3 2 .
C915 C 0.2036(19) 0.5046(5) 0.3265(16) 0.1111 0.223(6) Uani D . P 3 2 .
C916 C 0.1507(14) 0.5409(6) 0.2690(17) 0.1076 0.223(6) Uani D . P 3 2 .
H41 H 0.7101 0.3149 0.4433 0.0303 1.0000 Uiso R . . . . .
H61 H 0.4739 0.3222 0.6385 0.0342 1.0000 Uiso R . . . . .
H131 H -0.0202 0.3992 0.2568 0.0287 1.0000 Uiso R . . . . .
H171 H 0.1205 0.4768 -0.0604 0.0291 1.0000 Uiso R . . . . .
H191 H 0.3497 0.4227 -0.2081 0.0291 1.0000 Uiso R . . . . .
H231 H 0.2910 0.2834 -0.0307 0.0333 1.0000 Uiso R . . . . .
H251 H 0.4964 0.2960 0.2681 0.0302 1.0000 Uiso R . . . . .
H301 H 0.6450 0.4064 -0.0461 0.0601 1.0000 Uiso R . . . . .
H303 H 0.6878 0.3771 0.0489 0.0602 1.0000 Uiso R . . . . .
H302 H 0.6281 0.3629 -0.0695 0.0600 1.0000 Uiso R . . . . .
H321 H 0.0300 0.3090 -0.0596 0.0811 1.0000 Uiso R . . . . .
H323 H -0.0276 0.3482 -0.0947 0.0810 1.0000 Uiso R . . . . .
H322 H 0.0534 0.3291 -0.1661 0.0810 1.0000 Uiso R . . . . .
H341 H 0.4192 0.4482 0.0903 0.0472 1.0000 Uiso R . . . . .
H343 H 0.3217 0.4675 0.1390 0.0471 1.0000 Uiso R . . . . .
H342 H 0.4257 0.4484 0.2182 0.0470 1.0000 Uiso R . . . . .
H431 H 0.8000 0.2452 0.6365 0.0640 0.322(12) Uiso R . P 1 1 .
H433 H 0.8307 0.2836 0.5867 0.0640 0.322(12) Uiso R . P 1 1 .
H432 H 0.7408 0.2563 0.5152 0.0640 0.322(12) Uiso R . P 1 1 .
H441 H 0.6208 0.2351 0.6992 0.0610 0.322(12) Uiso R . P 1 1 .
H443 H 0.5239 0.2659 0.6860 0.0610 0.322(12) Uiso R . P 1 1 .
H442 H 0.5472 0.2442 0.5821 0.0609 0.322(12) Uiso R . P 1 1 .
H451 H 0.7634 0.2866 0.7955 0.0679 0.322(12) Uiso R . P 1 1 .
H453 H 0.7702 0.3252 0.7337 0.0679 0.322(12) Uiso R . P 1 1 .
H452 H 0.6577 0.3144 0.7773 0.0679 0.322(12) Uiso R . P 1 1 .
H1431 H 0.7628 0.2357 0.6227 0.0639 0.402(17) Uiso R . P 1 2 .
H1432 H 0.7883 0.2667 0.5402 0.0639 0.402(17) Uiso R . P 1 2 .
H1433 H 0.6702 0.2445 0.5151 0.0640 0.402(17) Uiso R . P 1 2 .
H1441 H 0.6455 0.2464 0.7526 0.0720 0.402(17) Uiso R . P 1 2 .
H1442 H 0.5697 0.2828 0.7528 0.0719 0.402(17) Uiso R . P 1 2 .
H1443 H 0.5344 0.2523 0.6582 0.0718 0.402(17) Uiso R . P 1 2 .
H1451 H 0.8151 0.2886 0.7636 0.0720 0.402(17) Uiso R . P 1 2 .
H1452 H 0.7375 0.3249 0.7550 0.0719 0.402(17) Uiso R . P 1 2 .
H1453 H 0.8197 0.3185 0.6700 0.0719 0.402(17) Uiso R . P 1 2 .
H2431 H 0.7270 0.2304 0.6137 0.0650 0.277(15) Uiso R . P 1 3 .
H2432 H 0.7098 0.2539 0.5038 0.0650 0.277(15) Uiso R . P 1 3 .
H2433 H 0.6010 0.2392 0.5482 0.0650 0.277(15) Uiso R . P 1 3 .
H2441 H 0.6704 0.2589 0.7849 0.0580 0.277(15) Uiso R . P 1 3 .
H2442 H 0.6196 0.2997 0.7800 0.0579 0.277(15) Uiso R . P 1 3 .
H2443 H 0.5446 0.2669 0.7167 0.0580 0.277(15) Uiso R . P 1 3 .
H2451 H 0.8368 0.2840 0.7314 0.0680 0.277(15) Uiso R . P 1 3 .
H2452 H 0.7958 0.3259 0.7077 0.0679 0.277(15) Uiso R . P 1 3 .
H2453 H 0.8340 0.3017 0.6139 0.0679 0.277(15) Uiso R . P 1 3 .
H471 H 0.0122 0.3413 0.5779 0.0819 1.0000 Uiso R . . . . .
H472 H 0.1357 0.3383 0.5493 0.0819 1.0000 Uiso R . . . . .
H473 H 0.0267 0.3269 0.4615 0.0820 1.0000 Uiso R . . . . .
H481 H -0.1276 0.3879 0.4895 0.0769 1.0000 Uiso R . . . . .
H482 H -0.1000 0.4168 0.4017 0.0769 1.0000 Uiso R . . . . .
H483 H -0.1129 0.3732 0.3729 0.0767 1.0000 Uiso R . . . . .
H491 H 0.0308 0.4105 0.6227 0.0699 1.0000 Uiso R . . . . .
H492 H 0.0655 0.4394 0.5384 0.0703 1.0000 Uiso R . . . . .
H493 H 0.1571 0.4115 0.6034 0.0700 1.0000 Uiso R . . . . .
H511 H 0.1912 0.5352 -0.2891 0.0678 1.0000 Uiso R . . . . .
H513 H 0.1055 0.5135 -0.2295 0.0679 1.0000 Uiso R . . . . .
H512 H 0.1485 0.4954 -0.3303 0.0679 1.0000 Uiso R . . . . .
H521 H 0.3344 0.5435 -0.1177 0.0688 1.0000 Uiso R . . . . .
H523 H 0.2486 0.5243 -0.0533 0.0690 1.0000 Uiso R . . . . .
H522 H 0.3778 0.5093 -0.0403 0.0688 1.0000 Uiso R . . . . .
H531 H 0.3914 0.5141 -0.2773 0.0677 1.0000 Uiso R . . . . .
H533 H 0.4409 0.4805 -0.2017 0.0677 1.0000 Uiso R . . . . .
H532 H 0.3511 0.4740 -0.3130 0.0678 1.0000 Uiso R . . . . .
H551 H 0.2167 0.2069 0.1061 0.0909 0.713(4) Uiso R . P 2 1 .
H553 H 0.1863 0.2460 0.0487 0.0907 0.713(4) Uiso R . P 2 1 .
H552 H 0.2845 0.2206 0.0159 0.0909 0.713(4) Uiso R . P 2 1 .
H561 H 0.4036 0.1961 0.2235 0.0859 0.713(4) Uiso R . P 2 1 .
H563 H 0.4866 0.2299 0.2687 0.0858 0.713(4) Uiso R . P 2 1 .
H562 H 0.4769 0.2153 0.1452 0.0859 0.713(4) Uiso R . P 2 1 .
H571 H 0.2458 0.2349 0.2857 0.0850 0.713(4) Uiso R . P 2 1 .
H573 H 0.3358 0.2673 0.3217 0.0850 0.713(4) Uiso R . P 2 1 .
H572 H 0.2192 0.2753 0.2366 0.0847 0.713(4) Uiso R . P 2 1 .
H1551 H 0.1789 0.2299 0.1894 0.0770 0.287(4) Uiso R . P 2 2 .
H1553 H 0.1925 0.2738 0.1991 0.0769 0.287(4) Uiso R . P 2 2 .
H1552 H 0.1717 0.2545 0.0819 0.0769 0.287(4) Uiso R . P 2 2 .
H1561 H 0.3389 0.1912 0.1181 0.0680 0.287(4) Uiso R . P 2 2 .
H1563 H 0.4518 0.2120 0.1030 0.0679 0.287(4) Uiso R . P 2 2 .
H1562 H 0.3352 0.2196 0.0196 0.0679 0.287(4) Uiso R . P 2 2 .
H1571 H 0.3749 0.2131 0.3058 0.0710 0.287(4) Uiso R . P 2 2 .
H1572 H 0.3753 0.2559 0.3357 0.0709 0.287(4) Uiso R . P 2 2 .
H1573 H 0.4808 0.2383 0.2945 0.0709 0.287(4) Uiso R . P 2 2 .
H9011 H 0.1758 0.5858 0.3237 0.0862 0.777(6) Uiso DR . P 3 1 .
H9012 H 0.2046 0.5886 0.2040 0.0861 0.777(6) Uiso DR . P 3 1 .
H9022 H 0.3736 0.5981 0.3327 0.0990 0.777(6) Uiso DR . P 3 1 .
H9021 H 0.3879 0.5598 0.2673 0.0991 0.777(6) Uiso DR . P 3 1 .
H9031 H 0.3211 0.5612 0.4805 0.1022 0.777(6) Uiso DR . P 3 1 .
H9032 H 0.4467 0.5497 0.4603 0.1020 0.777(6) Uiso DR . P 3 1 .
H9041 H 0.3353 0.4968 0.4749 0.0992 0.777(6) Uiso DR . P 3 1 .
H9042 H 0.3651 0.4980 0.3543 0.0994 0.777(6) Uiso DR . P 3 1 .
H9052 H 0.1532 0.5245 0.4074 0.1039 0.777(6) Uiso DR . P 3 1 .
H9051 H 0.1630 0.4865 0.3444 0.1044 0.777(6) Uiso DR . P 3 1 .
H9061 H 0.0920 0.5337 0.2156 0.1011 0.777(6) Uiso DR . P 3 1 .
H9062 H 0.2181 0.5223 0.1966 0.1012 0.777(6) Uiso DR . P 3 1 .
H9111 H 0.2347 0.5885 0.2050 0.1170 0.223(6) Uiso DR . P 3 2 .
H9112 H 0.2892 0.5479 0.1942 0.1170 0.223(6) Uiso DR . P 3 2 .
H9122 H 0.2893 0.5925 0.3973 0.1160 0.223(6) Uiso DR . P 3 2 .
H9121 H 0.3997 0.5885 0.3415 0.1160 0.223(6) Uiso DR . P 3 2 .
H9131 H 0.4354 0.5435 0.4787 0.1160 0.223(6) Uiso DR . P 3 2 .
H9132 H 0.4212 0.5246 0.3598 0.1160 0.223(6) Uiso DR . P 3 2 .
H9141 H 0.2476 0.5327 0.4797 0.1160 0.223(6) Uiso DR . P 3 2 .
H9142 H 0.3012 0.4919 0.4722 0.1160 0.223(6) Uiso DR . P 3 2 .
H9152 H 0.1319 0.4924 0.3355 0.1150 0.223(6) Uiso DR . P 3 2 .
H9151 H 0.2434 0.4891 0.2805 0.1150 0.223(6) Uiso DR . P 3 2 .
H9161 H 0.1138 0.5566 0.3163 0.1150 0.223(6) Uiso DR . P 3 2 .
H9162 H 0.0992 0.5377 0.1977 0.1150 0.223(6) Uiso DR . P 3 2 .

loop_
_atom_site_aniso_label
_atom_site_aniso_U_11
_atom_site_aniso_U_22
_atom_site_aniso_U_33
_atom_site_aniso_U_23
_atom_site_aniso_U_13
_atom_site_aniso_U_12
C1 0.0252(9) 0.0226(9) 0.0212(9) -0.0003(7) 0.0059(7) 0.0009(7)
S2 0.0226(2) 0.0253(2) 0.0217(2) -0.00045(17) 0.00520(17) 0.00061(18)
C3 0.0236(9) 0.0269(9) 0.0204(9) -0.0007(7) 0.0037(7) 0.0017(7)
C4 0.0251(10) 0.0301(10) 0.0240(9) 0.0006(8) 0.0027(7) 0.0065(8)
C5 0.0307(10) 0.0318(10) 0.0220(9) 0.0012(8) 0.0003(8) 0.0069(8)
C6 0.0323(11) 0.0422(12) 0.0174(9) 0.0045(8) 0.0041(8) 0.0084(9)
C7 0.0256(10) 0.0372(11) 0.0198(9) 0.0001(8) 0.0030(7) 0.0087(8)
C8 0.0231(9) 0.0272(10) 0.0180(8) -0.0001(7) -0.0015(7) 0.0042(7)
O9 0.0205(6) 0.0344(7) 0.0236(7) 0.0066(6) 0.0023(5) 0.0064(6)
C10 0.0211(9) 0.0257(9) 0.0221(9) 0.0013(7) 0.0023(7) 0.0049(7)
C11 0.0260(10) 0.0303(10) 0.0179(8) 0.0022(7) 0.0020(7) 0.0076(8)
C12 0.0262(10) 0.0286(10) 0.0225(9) 0.0029(7) 0.0049(7) 0.0031(8)
C13 0.0206(9) 0.0346(11) 0.0248(9) 0.0040(8) 0.0028(7) 0.0019(8)
C14 0.0256(9) 0.0279(10) 0.0194(9) 0.0043(7) -0.0001(7) 0.0016(8)
S15 0.0230(2) 0.0462(3) 0.0207(2) 0.0097(2) 0.00139(18) 0.0050(2)
C16 0.0236(9) 0.0340(10) 0.0174(8) 0.0043(7) -0.0002(7) -0.0007(8)
C17 0.0300(10) 0.0274(10) 0.0205(9) 0.0031(7) 0.0005(7) 0.0039(8)
C18 0.0327(10) 0.0243(9) 0.0201(9) 0.0034(7) 0.0021(8) 0.0002(8)
C19 0.0331(10) 0.0271(10) 0.0174(8) 0.0019(7) 0.0040(7) -0.0008(8)
C20 0.0349(11) 0.0236(9) 0.0154(8) -0.0000(7) -0.0008(7) 0.0004(8)
S21 0.0516(3) 0.0223(2) 0.0160(2) -0.00215(17) 0.0028(2) 0.0029(2)
C22 0.0400(11) 0.0206(9) 0.0186(9) 0.0000(7) 0.0044(8) 0.0025(8)
C23 0.0371(11) 0.0242(10) 0.0256(10) -0.0018(8) 0.0027(8) -0.0027(8)
C24 0.0345(11) 0.0245(10) 0.0274(10) 0.0038(8) 0.0063(8) -0.0026(8)
C25 0.0307(10) 0.0268(10) 0.0226(9) 0.0047(7) 0.0046(8) -0.0000(8)
C26 0.0334(10) 0.0176(9) 0.0222(9) 0.0011(7) 0.0095(8) 0.0029(7)
C27 0.0319(10) 0.0259(10) 0.0183(9) 0.0046(7) -0.0025(7) -0.0045(8)
C28 0.0236(9) 0.0244(9) 0.0201(9) 0.0006(7) 0.0042(7) 0.0019(7)
O29 0.0455(8) 0.0209(7) 0.0251(7) 0.0027(5) 0.0113(6) -0.0032(6)
C30 0.0543(15) 0.0410(13) 0.0373(12) -0.0008(10) 0.0231(11) -0.0111(11)
O31 0.0419(9) 0.0293(8) 0.0331(8) 0.0084(6) 0.0024(6) -0.0097(6)
C32 0.0534(16) 0.0489(15) 0.0640(17) -0.0021(13) 0.0015(13) -0.0257(13)
O33 0.0246(7) 0.0341(7) 0.0208(6) 0.0026(5) 0.0060(5) -0.0002(6)
C34 0.0347(11) 0.0320(11) 0.0336(11) 0.0059(9) 0.0077(9) -0.0018(9)
O35 0.0356(8) 0.0253(7) 0.0307(7) -0.0003(6) 0.0070(6) -0.0044(6)
O36 0.0256(7) 0.0402(8) 0.0333(7) -0.0026(6) 0.0090(6) 0.0063(6)
S37 0.0306(3) 0.0613(4) 0.0161(2) 0.0023(2) 0.00406(19) 0.0198(2)
O38 0.0485(10) 0.0527(10) 0.0355(8) 0.0161(7) 0.0158(7) 0.0252(8)
O39 0.0255(8) 0.0835(13) 0.0302(8) 0.0110(8) -0.0025(6) -0.0132(8)
O40 0.0580(10) 0.0370(8) 0.0215(7) 0.0019(6) 0.0148(7) 0.0118(7)
O41 0.0726(12) 0.0279(8) 0.0246(7) -0.0063(6) -0.0070(7) -0.0033(8)
C42 0.0421(12) 0.0451(13) 0.0310(10) 0.0138(9) 0.0058(9) 0.0176(10)
C43 0.041(5) 0.067(6) 0.050(5) 0.020(5) 0.005(5) 0.025(5)
C44 0.067(5) 0.046(5) 0.054(6) 0.021(5) 0.009(5) 0.022(4)
C45 0.073(7) 0.083(6) 0.037(5) 0.013(5) -0.006(5) 0.029(6)
C143 0.037(5) 0.038(4) 0.045(4) 0.009(3) -0.001(4) 0.016(4)
C144 0.053(5) 0.064(6) 0.040(5) 0.035(5) 0.014(5) 0.020(4)
C145 0.056(5) 0.071(5) 0.028(5) 0.008(4) -0.010(4) 0.017(5)
C243 0.070(8) 0.039(5) 0.046(5) 0.010(4) -0.005(6) 0.016(5)
C244 0.053(6) 0.059(7) 0.038(5) 0.022(5) 0.002(5) 0.019(5)
C245 0.042(5) 0.072(7) 0.047(7) 0.020(5) 0.000(5) 0.015(5)
C46 0.0285(11) 0.0493(13) 0.0249(10) 0.0067(9) 0.0073(8) 0.0034(9)
C47 0.0644(18) 0.0608(17) 0.0536(16) 0.0237(13) 0.0222(14) -0.0018(14)
C48 0.0278(12) 0.097(2) 0.0360(12) 0.0112(13) 0.0111(10) -0.0015(13)
C49 0.0353(13) 0.0817(19) 0.0356(12) -0.0141(12) 0.0119(10) 0.0108(12)
C50 0.0437(12) 0.0228(10) 0.0320(11) 0.0056(8) 0.0104(9) -0.0005(9)
C51 0.0613(16) 0.0390(13) 0.0485(14) 0.0181(11) 0.0103(12) 0.0070(12)
C52 0.0783(19) 0.0312(12) 0.0465(14) -0.0018(10) 0.0172(13) -0.0163(12)
C53 0.0601(16) 0.0337(12) 0.0596(16) 0.0098(11) 0.0305(13) -0.0036(11)
C54 0.0446(12) 0.0322(11) 0.0356(11) 0.0088(9) 0.0041(9) -0.0136(9)
C55 0.091(3) 0.055(2) 0.049(2) 0.0166(18) -0.011(2) -0.049(2)
C56 0.060(2) 0.036(2) 0.097(3) 0.029(2) 0.012(2) -0.0081(17)
C57 0.078(3) 0.063(3) 0.063(3) 0.003(2) 0.037(2) -0.029(2)
C155 0.057(5) 0.053(5) 0.090(7) 0.027(5) 0.013(5) -0.011(4)
C156 0.082(6) 0.027(4) 0.067(5) 0.002(4) 0.028(5) -0.012(4)
C157 0.063(5) 0.044(5) 0.050(5) 0.023(4) -0.001(4) -0.026(4)
C901 0.066(2) 0.068(2) 0.079(3) -0.000(2) 0.020(2) 0.014(2)
C902 0.068(3) 0.099(3) 0.113(4) -0.004(3) 0.009(3) -0.018(3)
C903 0.096(3) 0.109(4) 0.088(3) -0.033(3) -0.028(3) 0.012(3)
C904 0.109(3) 0.084(3) 0.065(3) -0.001(2) 0.006(2) 0.034(3)
C905 0.096(3) 0.081(3) 0.109(4) 0.010(3) 0.013(3) -0.014(3)
C906 0.080(3) 0.078(3) 0.090(3) -0.008(2) -0.022(2) 0.004(3)
C911 0.108(9) 0.132(8) 0.098(8) 0.021(6) 0.036(6) -0.007(7)
C912 0.116(8) 0.132(9) 0.102(8) 0.010(7) 0.033(6) -0.002(7)
C913 0.110(9) 0.144(10) 0.103(7) 0.005(7) 0.023(5) 0.011(8)
C914 0.119(9) 0.141(8) 0.092(8) 0.019(6) 0.025(6) 0.015(8)
C915 0.112(8) 0.131(9) 0.095(8) 0.011(7) 0.032(6) -0.001(7)
C916 0.098(9) 0.132(10) 0.098(7) 0.013(7) 0.031(5) -0.005(8)

loop_
_atom_type_symbol
_atom_type_scat_dispersion_real
_atom_type_scat_dispersion_imag
_atom_type_scat_Cromer_Mann_a1
_atom_type_scat_Cromer_Mann_b1
_atom_type_scat_Cromer_Mann_a2
_atom_type_scat_Cromer_Mann_b2
_atom_type_scat_Cromer_Mann_a3
_atom_type_scat_Cromer_Mann_b3
_atom_type_scat_Cromer_Mann_a4
_atom_type_scat_Cromer_Mann_b4
_atom_type_scat_Cromer_Mann_c
_atom_type_scat_source
C 0.0033 0.0016 2.3100 20.8439 1.0200 10.2075 1.5886 0.5687 0.8650 51.6512 0.2156 'International Tables Vol C 4.2.6.8 and 6.1.1.4'
H 0.0000 0.0000 0.4930 10.5109 0.3229 26.1257 0.1402 3.1424 0.0408 57.7998 0.0030 'International Tables Vol C 4.2.6.8 and 6.1.1.4'
O 0.0106 0.0060 3.0485 13.2771 2.2868 5.7011 1.5463 0.3239 0.8670 32.9089 0.2508 'International Tables Vol C 4.2.6.8 and 6.1.1.4'
S 0.1246 0.1234 6.9053 1.4679 5.2034 22.2151 1.4379 0.2536 1.5863 56.1720 0.8669 'International Tables Vol C 4.2.6.8 and 6.1.1.4'

loop_
_geom_angle_atom_site_label_1
_geom_angle_site_symmetry_1
_geom_angle_atom_site_label_2
_geom_angle_site_symmetry_2
_geom_angle_atom_site_label_3
_geom_angle_site_symmetry_3
_geom_angle
_geom_angle_publ_flag
S2 . C1 . C25 . 116.76(14) yes
S2 . C1 . C26 . 122.62(14) yes
C25 . C1 . C26 . 120.52(17) yes
C1 . S2 . C3 . 102.12(9) yes
C1 . S2 . O35 . 111.69(9) yes
C3 . S2 . O35 . 109.83(9) yes
C1 . S2 . O36 . 105.91(9) yes
C3 . S2 . O36 . 107.19(9) yes
O35 . S2 . O36 . 118.73(9) yes
S2 . C3 . C4 . 118.80(14) yes
S2 . C3 . C8 . 120.67(14) yes
C4 . C3 . C8 . 120.43(17) yes
C3 . C4 . C5 . 121.05(18) yes
C3 . C4 . H41 . 120.0 no
C5 . C4 . H41 . 119.0 no
C4 . C5 . C6 . 117.57(17) yes
C4 . C5 . C42 . 121.24(18) yes
C6 . C5 . C42 . 121.18(18) yes
C5 . C6 . C7 . 121.63(18) yes
C5 . C6 . H61 . 119.2 no
C7 . C6 . H61 . 119.2 no
C6 . C7 . C8 . 120.08(18) yes
C6 . C7 . S37 . 120.53(15) yes
C8 . C7 . S37 . 119.31(14) yes
C3 . C8 . C7 . 119.17(17) yes
C3 . C8 . O9 . 119.30(16) yes
C7 . C8 . O9 . 121.51(16) yes
C8 . O9 . C10 . 117.89(14) yes
O9 . C10 . C11 . 123.03(16) yes
O9 . C10 . C28 . 114.29(16) yes
C11 . C10 . C28 . 122.61(17) yes
C10 . C11 . C12 . 120.24(16) yes
C10 . C11 . S37 . 117.11(14) yes
C12 . C11 . S37 . 122.60(14) yes
C11 . C12 . C13 . 116.52(17) yes
C11 . C12 . C46 . 122.63(17) yes
C13 . C12 . C46 . 120.84(17) yes
C12 . C13 . C14 . 122.97(17) yes
C12 . C13 . H131 . 119.1 no
C14 . C13 . H131 . 117.9 no
C13 . C14 . S15 . 114.04(14) yes
C13 . C14 . C28 . 120.26(16) yes
S15 . C14 . C28 . 125.36(14) yes
C14 . S15 . C16 . 107.22(9) yes
C14 . S15 . O38 . 106.36(9) yes
C16 . S15 . O38 . 106.48(9) yes
C14 . S15 . O39 . 107.40(9) yes
C16 . S15 . O39 . 110.54(10) yes
O38 . S15 . O39 . 118.30(11) yes
S15 . C16 . C17 . 117.27(15) yes
S15 . C16 . C27 . 121.09(14) yes
C17 . C16 . C27 . 121.20(18) yes
C16 . C17 . C18 . 121.23(18) yes
C16 . C17 . H171 . 119.3 no
C18 . C17 . H171 . 119.4 no
C17 . C18 . C19 . 117.30(17) yes
C17 . C18 . C50 . 120.14(17) yes
C19 . C18 . C50 . 122.47(18) yes
C18 . C19 . C20 . 121.22(18) yes
C18 . C19 . H191 . 118.4 no
C20 . C19 . H191 . 120.4 no
C19 . C20 . S21 . 117.69(15) yes
C19 . C20 . C27 . 121.45(18) yes
S21 . C20 . C27 . 120.62(14) yes
C20 . S21 . C22 . 103.12(9) yes
C20 . S21 . O40 . 107.99(9) yes
C22 . S21 . O40 . 109.30(10) yes
C20 . S21 . O41 . 109.68(10) yes
C22 . S21 . O41 . 107.49(9) yes
O40 . S21 . O41 . 118.21(10) yes
S21 . C22 . C23 . 117.17(15) yes
S21 . C22 . C26 . 120.37(14) yes
C23 . C22 . C26 . 122.38(17) yes
C22 . C23 . C24 . 120.91(18) yes
C22 . C23 . H231 . 120.4 no
C24 . C23 . H231 . 118.7 no
C23 . C24 . C25 . 116.88(18) yes
C23 . C24 . C54 . 122.06(18) yes
C25 . C24 . C54 . 121.02(17) yes
C1 . C25 . C24 . 122.58(17) yes
C1 . C25 . H251 . 119.8 no
C24 . C25 . H251 . 117.7 no
C22 . C26 . C1 . 116.69(17) yes
C22 . C26 . O29 . 120.00(16) yes
C1 . C26 . O29 . 123.27(17) yes
C16 . C27 . C20 . 117.30(17) yes
C16 . C27 . O31 . 121.15(18) yes
C20 . C27 . O31 . 121.12(18) yes
C10 . C28 . C14 . 117.35(17) yes
C10 . C28 . O33 . 119.68(16) yes
C14 . C28 . O33 . 122.95(16) yes
C26 . O29 . C30 . 114.77(15) yes
O29 . C30 . H301 . 108.0 no
O29 . C30 . H303 . 110.3 no
H301 . C30 . H303 . 108.8 no
O29 . C30 . H302 . 110.5 no
H301 . C30 . H302 . 109.5 no
H303 . C30 . H302 . 109.7 no
C27 . O31 . C32 . 113.99(17) yes
O31 . C32 . H321 . 108.6 no
O31 . C32 . H323 . 109.7 no
H321 . C32 . H323 . 108.9 no
O31 . C32 . H322 . 111.1 no
H321 . C32 . H322 . 108.3 no
H323 . C32 . H322 . 110.3 no
C28 . O33 . C34 . 114.95(15) yes
O33 . C34 . H341 . 111.2 no
O33 . C34 . H343 . 111.4 no
H341 . C34 . H343 . 106.2 no
O33 . C34 . H342 . 113.2 no
H341 . C34 . H342 . 107.7 no
H343 . C34 . H342 . 106.8 no
C11 . S37 . C7 . 99.14(9) yes
C5 . C42 . C43 . 113.5(5) yes
C5 . C42 . C44 . 105.2(4) yes
C43 . C42 . C44 . 108.4(6) yes
C5 . C42 . C45 . 108.2(4) yes
C43 . C42 . C45 . 111.7(5) yes
C44 . C42 . C45 . 109.6(5) yes
C5 . C42 . C143 . 111.6(4) yes
C5 . C42 . C144 . 112.9(4) yes
C143 . C42 . C144 . 108.1(5) yes
C5 . C42 . C145 . 107.6(4) yes
C143 . C42 . C145 . 108.3(5) yes
C144 . C42 . C145 . 108.1(5) yes
C5 . C42 . C243 . 107.4(6) yes
C5 . C42 . C244 . 114.3(6) yes
C243 . C42 . C244 . 110.4(6) yes
C5 . C42 . C245 . 107.8(6) yes
C243 . C42 . C245 . 110.0(6) yes
C244 . C42 . C245 . 106.8(6) yes
C42 . C43 . H431 . 108.8 no
C42 . C43 . H433 . 108.9 no
H431 . C43 . H433 . 109.2 no
C42 . C43 . H432 . 110.7 no
H431 . C43 . H432 . 109.6 no
H433 . C43 . H432 . 109.6 no
C42 . C44 . H441 . 109.7 no
C42 . C44 . H443 . 110.2 no
H441 . C44 . H443 . 109.1 no
C42 . C44 . H442 . 109.9 no
H441 . C44 . H442 . 108.9 no
H443 . C44 . H442 . 109.0 no
C42 . C45 . H451 . 107.9 no
C42 . C45 . H453 . 109.2 no
H451 . C45 . H453 . 109.8 no
C42 . C45 . H452 . 110.2 no
H451 . C45 . H452 . 109.4 no
H453 . C45 . H452 . 110.3 no
C42 . C143 . H1431 . 109.7 no
C42 . C143 . H1432 . 109.1 no
H1431 . C143 . H1432 . 109.4 no
C42 . C143 . H1433 . 108.7 no
H1431 . C143 . H1433 . 110.1 no
H1432 . C143 . H1433 . 109.7 no
C42 . C144 . H1441 . 108.9 no
C42 . C144 . H1442 . 109.6 no
H1441 . C144 . H1442 . 109.2 no
C42 . C144 . H1443 . 108.9 no
H1441 . C144 . H1443 . 109.8 no
H1442 . C144 . H1443 . 110.5 no
C42 . C145 . H1451 . 108.6 no
C42 . C145 . H1452 . 109.7 no
H1451 . C145 . H1452 . 109.6 no
C42 . C145 . H1453 . 108.8 no
H1451 . C145 . H1453 . 109.5 no
H1452 . C145 . H1453 . 110.6 no
C42 . C243 . H2431 . 110.3 no
C42 . C243 . H2432 . 110.2 no
H2431 . C243 . H2432 . 109.6 no
C42 . C243 . H2433 . 106.9 no
H2431 . C243 . H2433 . 109.9 no
H2432 . C243 . H2433 . 109.9 no
C42 . C244 . H2441 . 109.2 no
C42 . C244 . H2442 . 109.5 no
H2441 . C244 . H2442 . 109.1 no
C42 . C244 . H2443 . 109.3 no
H2441 . C244 . H2443 . 109.6 no
H2442 . C244 . H2443 . 110.0 no
C42 . C245 . H2451 . 107.8 no
C42 . C245 . H2452 . 113.0 no
H2451 . C245 . H2452 . 109.5 no
C42 . C245 . H2453 . 107.3 no
H2451 . C245 . H2453 . 109.2 no
H2452 . C245 . H2453 . 109.9 no
C12 . C46 . C47 . 110.34(19) yes
C12 . C46 . C48 . 111.57(17) yes
C47 . C46 . C48 . 107.3(2) yes
C12 . C46 . C49 . 110.21(18) yes
C47 . C46 . C49 . 111.1(2) yes
C48 . C46 . C49 . 106.2(2) yes
C46 . C47 . H471 . 109.8 no
C46 . C47 . H472 . 112.0 no
H471 . C47 . H472 . 109.8 no
C46 . C47 . H473 . 109.2 no
H471 . C47 . H473 . 107.5 no
H472 . C47 . H473 . 108.5 no
C46 . C48 . H481 . 108.6 no
C46 . C48 . H482 . 110.7 no
H481 . C48 . H482 . 109.2 no
C46 . C48 . H483 . 108.9 no
H481 . C48 . H483 . 109.0 no
H482 . C48 . H483 . 110.3 no
C46 . C49 . H491 . 108.4 no
C46 . C49 . H492 . 108.9 no
H491 . C49 . H492 . 109.0 no
C46 . C49 . H493 . 111.6 no
H491 . C49 . H493 . 109.5 no
H492 . C49 . H493 . 109.4 no
C18 . C50 . C51 . 109.08(18) yes
C18 . C50 . C52 . 109.25(17) yes
C51 . C50 . C52 . 109.3(2) yes
C18 . C50 . C53 . 111.76(17) yes
C51 . C50 . C53 . 109.14(19) yes
C52 . C50 . C53 . 108.3(2) yes
C50 . C51 . H511 . 107.7 no
C50 . C51 . H513 . 109.9 no
H511 . C51 . H513 . 110.8 no
C50 . C51 . H512 . 108.5 no
H511 . C51 . H512 . 109.2 no
H513 . C51 . H512 . 110.6 no
C50 . C52 . H521 . 107.6 no
C50 . C52 . H523 . 108.4 no
H521 . C52 . H523 . 110.7 no
C50 . C52 . H522 . 108.9 no
H521 . C52 . H522 . 110.3 no
H523 . C52 . H522 . 110.8 no
C50 . C53 . H531 . 109.1 no
C50 . C53 . H533 . 109.6 no
H531 . C53 . H533 . 108.2 no
C50 . C53 . H532 . 109.9 no
H531 . C53 . H532 . 108.2 no
H533 . C53 . H532 . 111.6 no
C24 . C54 . C55 . 112.20(19) yes
C24 . C54 . C56 . 110.1(2) yes
C55 . C54 . C56 . 108.4(3) yes
C24 . C54 . C57 . 108.0(2) yes
C55 . C54 . C57 . 107.7(3) yes
C56 . C54 . C57 . 110.3(3) yes
C24 . C54 . C155 . 108.7(4) yes
C24 . C54 . C156 . 107.8(4) yes
C155 . C54 . C156 . 113.3(5) yes
C24 . C54 . C157 . 111.7(3) yes
C155 . C54 . C157 . 110.0(5) yes
C156 . C54 . C157 . 105.4(5) yes
C54 . C55 . H551 . 108.7 no
C54 . C55 . H553 . 109.0 no
H551 . C55 . H553 . 110.0 no
C54 . C55 . H552 . 108.5 no
H551 . C55 . H552 . 110.4 no
H553 . C55 . H552 . 110.2 no
C54 . C56 . H561 . 108.4 no
C54 . C56 . H563 . 107.4 no
H561 . C56 . H563 . 110.8 no
C54 . C56 . H562 . 108.0 no
H561 . C56 . H562 . 110.6 no
H563 . C56 . H562 . 111.5 no
C54 . C57 . H571 . 108.3 no
C54 . C57 . H573 . 108.9 no
H571 . C57 . H573 . 109.4 no
C54 . C57 . H572 . 109.1 no
H571 . C57 . H572 . 109.4 no
H573 . C57 . H572 . 111.7 no
C54 . C155 . H1551 . 108.6 no
C54 . C155 . H1553 . 110.5 no
H1551 . C155 . H1553 . 109.5 no
C54 . C155 . H1552 . 108.5 no
H1551 . C155 . H1552 . 109.8 no
H1553 . C155 . H1552 . 110.0 no
C54 . C156 . H1561 . 109.8 no
C54 . C156 . H1563 . 110.7 no
H1561 . C156 . H1563 . 109.4 no
C54 . C156 . H1562 . 107.6 no
H1561 . C156 . H1562 . 109.9 no
H1563 . C156 . H1562 . 109.5 no
C54 . C157 . H1571 . 109.6 no
C54 . C157 . H1572 . 109.2 no
H1571 . C157 . H1572 . 109.3 no
C54 . C157 . H1573 . 110.6 no
H1571 . C157 . H1573 . 109.0 no
H1572 . C157 . H1573 . 109.2 no
C902 . C901 . C906 . 108.0(4) yes
C902 . C901 . H9011 . 111.4 no
C906 . C901 . H9011 . 109.8 no
C902 . C901 . H9012 . 108.3 no
C906 . C901 . H9012 . 108.9 no
H9011 . C901 . H9012 . 110.5 no
C901 . C902 . C903 . 107.4(4) yes
C901 . C902 . H9022 . 107.3 no
C903 . C902 . H9022 . 109.5 no
C901 . C902 . H9021 . 110.6 no
C903 . C902 . H9021 . 109.6 no
H9022 . C902 . H9021 . 112.3 no
C902 . C903 . C904 . 109.0(4) yes
C902 . C903 . H9031 . 113.5 no
C904 . C903 . H9031 . 106.5 no
C902 . C903 . H9032 . 109.1 no
C904 . C903 . H9032 . 106.8 no
H9031 . C903 . H9032 . 111.6 no
C903 . C904 . C905 . 107.6(4) yes
C903 . C904 . H9041 . 108.1 no
C905 . C904 . H9041 . 109.1 no
C903 . C904 . H9042 . 110.9 no
C905 . C904 . H9042 . 111.1 no
H9041 . C904 . H9042 . 110.0 no
C904 . C905 . C906 . 108.5(4) yes
C904 . C905 . H9052 . 109.2 no
C906 . C905 . H9052 . 109.1 no
C904 . C905 . H9051 . 109.4 no
C906 . C905 . H9051 . 110.9 no
H9052 . C905 . H9051 . 109.7 no
C905 . C906 . C901 . 108.5(4) yes
C905 . C906 . H9061 . 107.7 no
C901 . C906 . H9061 . 110.7 no
C905 . C906 . H9062 . 109.7 no
C901 . C906 . H9062 . 109.2 no
H9061 . C906 . H9062 . 111.0 no
C912 . C911 . C916 . 107.1(9) yes
C912 . C911 . H9111 . 99.9 no
C916 . C911 . H9111 . 118.6 no
C912 . C911 . H9112 . 115.8 no
C916 . C911 . H9112 . 106.1 no
H9111 . C911 . H9112 . 109.7 no
C911 . C912 . C913 . 106.0(9) yes
C911 . C912 . H9122 . 115.2 no
C913 . C912 . H9122 . 115.1 no
C911 . C912 . H9121 . 112.8 no
C913 . C912 . H9121 . 96.1 no
H9122 . C912 . H9121 . 110.1 no
C912 . C913 . C914 . 107.1(9) yes
C912 . C913 . H9131 . 116.7 no
C914 . C913 . H9131 . 102.6 no
C912 . C913 . H9132 . 114.7 no
C914 . C913 . H9132 . 104.8 no
H9131 . C913 . H9132 . 109.4 no
C913 . C914 . C915 . 108.8(9) yes
C913 . C914 . H9141 . 103.5 no
C915 . C914 . H9141 . 111.9 no
C913 . C914 . H9142 . 121.2 no
C915 . C914 . H9142 . 101.8 no
H9141 . C914 . H9142 . 109.7 no
C914 . C915 . C916 . 107.8(9) yes
C914 . C915 . H9152 . 115.2 no
C916 . C915 . H9152 . 98.2 no
C914 . C915 . H9151 . 111.4 no
C916 . C915 . H9151 . 113.6 no
H9152 . C915 . H9151 . 110.1 no
C915 . C916 . C911 . 107.0(9) yes
C915 . C916 . H9161 . 113.0 no
C911 . C916 . H9161 . 106.8 no
C915 . C916 . H9162 . 116.3 no
C911 . C916 . H9162 . 103.2 no
H9161 . C916 . H9162 . 109.7 no

loop_
_geom_bond_atom_site_label_1
_geom_bond_site_symmetry_1
_geom_bond_atom_site_label_2
_geom_bond_site_symmetry_2
_geom_bond_distance
_geom_bond_publ_flag
C1 . S2 . 1.7841(19) yes
C1 . C25 . 1.390(3) yes
C1 . C26 . 1.394(3) yes
S2 . C3 . 1.7724(19) yes
S2 . O35 . 1.4273(14) yes
S2 . O36 . 1.4394(14) yes
C3 . C4 . 1.396(3) yes
C3 . C8 . 1.384(3) yes
C4 . C5 . 1.394(3) yes
C4 . H41 . 0.952 no
C5 . C6 . 1.386(3) yes
C5 . C42 . 1.534(3) yes
C6 . C7 . 1.396(3) yes
C6 . H61 . 0.930 no
C7 . C8 . 1.381(3) yes
C7 . S37 . 1.7621(19) yes
C8 . O9 . 1.375(2) yes
O9 . C10 . 1.390(2) yes
C10 . C11 . 1.389(3) yes
C10 . C28 . 1.399(2) yes
C11 . C12 . 1.411(3) yes
C11 . S37 . 1.7774(18) yes
C12 . C13 . 1.396(3) yes
C12 . C46 . 1.539(3) yes
C13 . C14 . 1.394(3) yes
C13 . H131 . 0.943 no
C14 . S15 . 1.7911(18) yes
C14 . C28 . 1.389(3) yes
S15 . C16 . 1.7786(19) yes
S15 . O38 . 1.4370(17) yes
S15 . O39 . 1.4357(17) yes
C16 . C17 . 1.388(3) yes
C16 . C27 . 1.396(3) yes
C17 . C18 . 1.399(3) yes
C17 . H171 . 0.946 no
C18 . C19 . 1.389(3) yes
C18 . C50 . 1.535(3) yes
C19 . C20 . 1.393(3) yes
C19 . H191 . 0.932 no
C20 . S21 . 1.774(2) yes
C20 . C27 . 1.388(3) yes
S21 . C22 . 1.7756(19) yes
S21 . O40 . 1.4363(16) yes
S21 . O41 . 1.4386(16) yes
C22 . C23 . 1.384(3) yes
C22 . C26 . 1.394(3) yes
C23 . C24 . 1.388(3) yes
C23 . H231 . 0.948 no
C24 . C25 . 1.386(3) yes
C24 . C54 . 1.530(3) yes
C25 . H251 . 0.946 no
C26 . O29 . 1.365(2) yes
C27 . O31 . 1.367(2) yes
C28 . O33 . 1.363(2) yes
O29 . C30 . 1.446(3) yes
C30 . H301 . 0.967 no
C30 . H303 . 0.962 no
C30 . H302 . 0.956 no
O31 . C32 . 1.451(3) yes
C32 . H321 . 0.970 no
C32 . H323 . 0.954 no
C32 . H322 . 0.954 no
O33 . C34 . 1.439(2) yes
C34 . H341 . 0.964 no
C34 . H343 . 0.973 no
C34 . H342 . 0.966 no
C42 . C43 . 1.535(5) yes
C42 . C44 . 1.546(5) yes
C42 . C45 . 1.531(5) yes
C42 . C143 . 1.537(5) yes
C42 . C144 . 1.532(4) yes
C42 . C145 . 1.540(5) yes
C42 . C243 . 1.535(5) yes
C42 . C244 . 1.537(5) yes
C42 . C245 . 1.540(5) yes
C43 . H431 . 0.956 no
C43 . H433 . 0.957 no
C43 . H432 . 0.959 no
C44 . H441 . 0.959 no
C44 . H443 . 0.957 no
C44 . H442 . 0.957 no
C45 . H451 . 0.963 no
C45 . H453 . 0.957 no
C45 . H452 . 0.951 no
C143 . H1431 . 0.951 no
C143 . H1432 . 0.959 no
C143 . H1433 . 0.960 no
C144 . H1441 . 0.963 no
C144 . H1442 . 0.954 no
C144 . H1443 . 0.967 no
C145 . H1451 . 0.963 no
C145 . H1452 . 0.952 no
C145 . H1453 . 0.958 no
C243 . H2431 . 0.956 no
C243 . H2432 . 0.959 no
C243 . H2433 . 0.961 no
C244 . H2441 . 0.962 no
C244 . H2442 . 0.951 no
C244 . H2443 . 0.962 no
C245 . H2451 . 0.962 no
C245 . H2452 . 0.957 no
C245 . H2453 . 0.960 no
C46 . C47 . 1.537(3) yes
C46 . C48 . 1.525(3) yes
C46 . C49 . 1.533(3) yes
C47 . H471 . 0.960 no
C47 . H472 . 0.946 no
C47 . H473 . 0.970 no
C48 . H481 . 0.957 no
C48 . H482 . 0.963 no
C48 . H483 . 0.963 no
C49 . H491 . 0.953 no
C49 . H492 . 0.969 no
C49 . H493 . 0.939 no
C50 . C51 . 1.523(3) yes
C50 . C52 . 1.535(3) yes
C50 . C53 . 1.527(3) yes
C51 . H511 . 0.944 no
C51 . H513 . 0.948 no
C51 . H512 . 0.953 no
C52 . H521 . 0.933 no
C52 . H523 . 0.956 no
C52 . H522 . 0.967 no
C53 . H531 . 0.950 no
C53 . H533 . 0.959 no
C53 . H532 . 0.939 no
C54 . C55 . 1.542(3) yes
C54 . C56 . 1.522(3) yes
C54 . C57 . 1.523(3) yes
C54 . C155 . 1.524(5) yes
C54 . C156 . 1.537(5) yes
C54 . C157 . 1.543(4) yes
C55 . H551 . 0.944 no
C55 . H553 . 0.959 no
C55 . H552 . 0.959 no
C56 . H561 . 0.947 no
C56 . H563 . 0.961 no
C56 . H562 . 0.956 no
C57 . H571 . 0.956 no
C57 . H573 . 0.955 no
C57 . H572 . 0.950 no
C155 . H1551 . 0.957 no
C155 . H1553 . 0.955 no
C155 . H1552 . 0.960 no
C156 . H1561 . 0.953 no
C156 . H1563 . 0.955 no
C156 . H1562 . 0.958 no
C157 . H1571 . 0.954 no
C157 . H1572 . 0.954 no
C157 . H1573 . 0.956 no
C901 . C902 . 1.528(4) yes
C901 . C906 . 1.527(4) yes
C901 . H9011 . 0.956 no
C901 . H9012 . 0.961 no
C902 . C903 . 1.532(4) yes
C902 . H9022 . 0.947 no
C902 . H9021 . 0.978 no
C903 . C904 . 1.527(4) yes
C903 . H9031 . 0.961 no
C903 . H9032 . 0.965 no
C904 . C905 . 1.532(4) yes
C904 . H9041 . 0.965 no
C904 . H9042 . 0.973 no
C905 . C906 . 1.537(4) yes
C905 . H9052 . 0.958 no
C905 . H9051 . 0.953 no
C906 . H9061 . 0.960 no
C906 . H9062 . 0.974 no
C911 . C912 . 1.538(5) yes
C911 . C916 . 1.535(5) yes
C911 . H9111 . 0.967 no
C911 . H9112 . 0.972 no
C912 . C913 . 1.538(5) yes
C912 . H9122 . 0.967 no
C912 . H9121 . 0.966 no
C913 . C914 . 1.537(5) yes
C913 . H9131 . 0.970 no
C913 . H9132 . 0.970 no
C914 . C915 . 1.537(5) yes
C914 . H9141 . 0.967 no
C914 . H9142 . 0.967 no
C915 . C916 . 1.536(5) yes
C915 . H9152 . 0.969 no
C915 . H9151 . 0.969 no
C916 . H9161 . 0.964 no
C916 . H9162 . 0.967 no

loop_
_geom_hbond_atom_site_label_D
_geom_hbond_site_symmetry_D
_geom_hbond_atom_site_label_H
_geom_hbond_site_symmetry_H
_geom_hbond_atom_site_label_A
_geom_hbond_site_symmetry_A
_geom_hbond_angle_DHA
_geom_hbond_distance_DH
_geom_hbond_distance_HA
_geom_hbond_distance_DA
_geom_hbond_publ_flag
C6 . H61 . O40 1_556 131 0.93 2.43 3.119(2) yes
C32 . H323 . O39 . 128 0.95 2.43 3.103(3) yes
C32 . H322 . O41 . 122 0.95 2.53 3.142(3) yes
C44 . H441 . O41 3_556 167 0.96 2.57 3.506(9) yes
C144 . H441 . O41 3_556 143 1.09 2.57 3.500(9) yes
C48 . H483 . O36 1_455 148 0.96 2.37 3.225(3) yes
C52 . H521 . O35 2_665 165 0.93 2.58 3.486(3) yes
C55 . H551 . O36 3_455 150 0.94 2.54 3.391(9) yes
C56 . H561 . O36 3_455 150 0.95 2.56 3.416(9) yes
C157 . H1571 . O36 3_455 147 0.95 2.57 3.409(9) yes
